data_1575956
loop_
_publ_author_name
'Noor, Awal'
'Qayyum, Sadaf'

_publ_section_title
;
 Structural Characteristics of Homoleptic Zinc Complexes Incorporating
 Asymmetric Aminopyridinates
;
_journal_issue 9
_journal_name_full Crystals
_journal_page_first 821
_journal_paper_doi 10.3390/cryst15090821
_journal_volume 15
_journal_year 2025
_chemical_formula_sum 'C64 H86 N4 Zn'
_chemical_formula_weight 976.73
_space_group_crystal_system monoclinic
_space_group_IT_number 14
_space_group_name_Hall '-P 2yn'
_space_group_name_H-M_alt 'P 1 21/n 1'
_atom_sites_solution_hydrogens geom
_audit_creation_method SHELXL-2019/3
_cell_angle_alpha 90
_cell_angle_beta 97.655(3)
_cell_angle_gamma 90
_cell_formula_units_Z 8
_cell_length_a 20.7130(8)
_cell_length_b 23.0200(7)
_cell_length_c 24.7280(8)
_cell_measurement_reflns_used 52704
_cell_measurement_temperature 133(2)
_cell_measurement_theta_max 26.373
_cell_measurement_theta_min 1.206
_cell_volume 11685.6(7)
_computing_cell_refinement X-AREA-STOE
_computing_data_collection X-AREA-STOE
_computing_data_reduction X-AREA-STOE
_computing_structure_refinement 'SHELXL-2019/2 (Sheldrick, 2019)'
_computing_structure_solution SIR-97
_diffrn_ambient_temperature 133(2)
_diffrn_measured_fraction_theta_full 0.995
_diffrn_measured_fraction_theta_max 0.977
_diffrn_measurement_device_type STOE-IPDSII
_diffrn_measurement_method Omega-Scan
_diffrn_radiation_type MoK\a
_diffrn_radiation_wavelength 0.71069
_diffrn_reflns_av_R_equivalents 0.0954
_diffrn_reflns_av_unetI/netI 0.0869
_diffrn_reflns_Laue_measured_fraction_full 0.995
_diffrn_reflns_Laue_measured_fraction_max 0.977
_diffrn_reflns_limit_h_max 25
_diffrn_reflns_limit_h_min -25
_diffrn_reflns_limit_k_max 28
_diffrn_reflns_limit_k_min -28
_diffrn_reflns_limit_l_max 30
_diffrn_reflns_limit_l_min -30
_diffrn_reflns_number 114900
_diffrn_reflns_point_group_measured_fraction_full 0.995
_diffrn_reflns_point_group_measured_fraction_max 0.977
_diffrn_reflns_theta_full 25.240
_diffrn_reflns_theta_max 26.373
_diffrn_reflns_theta_min 1.206
_diffrn_source 'fine-focus sealed tube'
_exptl_absorpt_coefficient_mu 0.461
_exptl_absorpt_correction_type none
_exptl_crystal_colour yellow
_exptl_crystal_density_diffrn 1.110
_exptl_crystal_description Cube
_exptl_crystal_F_000 4224
_exptl_crystal_size_max 0.51
_exptl_crystal_size_mid 0.36
_exptl_crystal_size_min 0.31
_refine_diff_density_max 0.774
_refine_diff_density_min -0.384
_refine_diff_density_rms 0.070
_refine_ls_extinction_method none
_refine_ls_goodness_of_fit_ref 0.998
_refine_ls_hydrogen_treatment constr
_refine_ls_matrix_type full
_refine_ls_number_parameters 1283
_refine_ls_number_reflns 23353
_refine_ls_number_restraints 0
_refine_ls_restrained_S_all 0.998
_refine_ls_R_factor_all 0.1221
_refine_ls_R_factor_gt 0.0571
_refine_ls_shift/su_max 0.001
_refine_ls_shift/su_mean 0.000
_refine_ls_structure_factor_coef Fsqd
_refine_ls_weighting_details 'w=1/[\s^2^(Fo^2^)+(0.0727P)^2^] where P=(Fo^2^+2Fc^2^)/3'
_refine_ls_weighting_scheme calc
_refine_ls_wR_factor_gt 0.1260
_refine_ls_wR_factor_ref 0.1498
_reflns_Friedel_coverage 0.000
_reflns_number_gt 12956
_reflns_number_total 23353
_reflns_threshold_expression 'I > 2\s(I)'
_cod_data_source_file t557ap.cif
_cod_data_source_block shelx
_cod_original_sg_symbol_H-M 'P 21/n'
_cod_database_code 1575956
_shelx_shelxl_version_number 2019/3
_shelx_space_group_comment
;
The symmetry employed for this shelxl refinement is uniquely defined
by the following loop, which should always be used as a source of
symmetry information in preference to the above space-group names.
They are only intended as comments.
;

loop_
_space_group_symop_operation_xyz
'x, y, z'
'-x+1/2, y+1/2, -z+1/2'
'-x, -y, -z'
'x-1/2, -y-1/2, z-1/2'

loop_
_atom_site_label
_atom_site_type_symbol
_atom_site_fract_x
_atom_site_fract_y
_atom_site_fract_z
_atom_site_U_iso_or_equiv
_atom_site_adp_type
_atom_site_occupancy
_atom_site_site_symmetry_order
_atom_site_calc_flag
_atom_site_refinement_flags_posn
_atom_site_refinement_flags_adp
_atom_site_refinement_flags_occupancy
_atom_site_disorder_assembly
_atom_site_disorder_group
Zn1 Zn 0.21990(2) 0.49459(2) 0.24088(2) 0.03386(11) Uani 1 1 d . . . . .
Zn2 Zn -0.23623(2) 0.24315(2) 0.27628(2) 0.03267(11) Uani 1 1 d . . . . .
N4 N 0.32421(12) 0.46225(11) 0.23685(10) 0.0277(6) Uani 1 1 d . . . . .
N6 N -0.34078(12) 0.25864(11) 0.28344(10) 0.0289(6) Uani 1 1 d . . . . .
N8 N -0.13083(13) 0.25907(12) 0.27152(10) 0.0299(6) Uani 1 1 d . . . . .
N2 N 0.12770(13) 0.55007(12) 0.24399(10) 0.0296(6) Uani 1 1 d . . . . .
C1 C 0.29629(16) 0.43695(14) 0.18988(12) 0.0291(7) Uani 1 1 d . . . . .
C2 C 0.32994(16) 0.39641(15) 0.16189(13) 0.0342(8) Uani 1 1 d . . . . .
H2 H 0.309574 0.378782 0.129269 0.041 Uiso 1 1 calc R U . . .
N5 N -0.26675(13) 0.20908(12) 0.33919(11) 0.0318(6) Uani 1 1 d . . . . .
C3 C 0.39212(16) 0.38287(15) 0.18229(14) 0.0358(8) Uani 1 1 d . . . . .
H3 H 0.415498 0.355007 0.164238 0.043 Uiso 1 1 calc R U . . .
C4 C 0.42183(17) 0.40972(15) 0.22968(14) 0.0357(8) Uani 1 1 d . . . . .
H4 H 0.465577 0.400734 0.243896 0.043 Uiso 1 1 calc R U . . .
C5 C 0.38685(16) 0.44949(14) 0.25560(12) 0.0288(7) Uani 1 1 d . . . . .
C6 C 0.41998(15) 0.48289(14) 0.30303(13) 0.0295(7) Uani 1 1 d . . . . .
C7 C 0.43297(15) 0.45777(15) 0.35489(13) 0.0308(7) Uani 1 1 d . . . . .
C8 C 0.46942(16) 0.48974(15) 0.39642(13) 0.0344(8) Uani 1 1 d . . . . .
H8 H 0.477722 0.473269 0.431895 0.041 Uiso 1 1 calc R U . . .
N3 N 0.23441(13) 0.45566(12) 0.17564(10) 0.0315(6) Uani 1 1 d . . . . .
C9 C 0.49373(16) 0.54424(15) 0.38779(13) 0.0328(8) Uani 1 1 d . . . . .
N1 N 0.18853(13) 0.49952(12) 0.30958(10) 0.0313(6) Uani 1 1 d . . . . .
C10 C 0.48039(16) 0.56776(15) 0.33627(14) 0.0343(8) Uani 1 1 d . . . . .
H10 H 0.496777 0.605320 0.329837 0.041 Uiso 1 1 calc R U . . .
C11 C 0.44393(16) 0.53873(15) 0.29340(13) 0.0322(8) Uani 1 1 d . . . . .
C12 C 0.43254(17) 0.56693(16) 0.23737(14) 0.0387(8) Uani 1 1 d . . . . .
H12 H 0.409505 0.537962 0.211508 0.046 Uiso 1 1 calc R U . . .
C13 C 0.3888(2) 0.6197(2) 0.23741(18) 0.0563(11) Uani 1 1 d . . . . .
H13A H 0.347679 0.608483 0.250026 0.084 Uiso 1 1 calc R U . . .
H13B H 0.379955 0.635487 0.200350 0.084 Uiso 1 1 calc R U . . .
H13C H 0.410481 0.649339 0.261893 0.084 Uiso 1 1 calc R U . . .
C14 C 0.49646(19) 0.58182(17) 0.21695(15) 0.0449(9) Uani 1 1 d . . . . .
H14A H 0.519301 0.611590 0.240538 0.067 Uiso 1 1 calc R U . . .
H14B H 0.487738 0.596574 0.179515 0.067 Uiso 1 1 calc R U . . .
H14C H 0.523605 0.546890 0.217613 0.067 Uiso 1 1 calc R U . . .
C15 C 0.53424(17) 0.57643(16) 0.43411(14) 0.0389(8) Uani 1 1 d . . . . .
H15 H 0.535864 0.551970 0.467681 0.047 Uiso 1 1 calc R U . . .
C16 C 0.6032(2) 0.5847(2) 0.42216(17) 0.0561(11) Uani 1 1 d . . . . .
H16A H 0.602853 0.606920 0.388343 0.084 Uiso 1 1 calc R U . . .
H16B H 0.623232 0.546629 0.418038 0.084 Uiso 1 1 calc R U . . .
H16C H 0.628301 0.605780 0.452345 0.084 Uiso 1 1 calc R U . . .
C17 C 0.5044(2) 0.6340(2) 0.4458(2) 0.0709(14) Uani 1 1 d . . . . .
H17A H 0.532253 0.653559 0.475453 0.106 Uiso 1 1 calc R U . . .
H17B H 0.461159 0.627563 0.456599 0.106 Uiso 1 1 calc R U . . .
H17C H 0.500502 0.658235 0.412965 0.106 Uiso 1 1 calc R U . . .
C18 C 0.41068(17) 0.39729(15) 0.36660(14) 0.0365(8) Uani 1 1 d . . . . .
H18 H 0.382140 0.383137 0.333412 0.044 Uiso 1 1 calc R U . . .
C19 C 0.4684(2) 0.35627(17) 0.37731(17) 0.0490(10) Uani 1 1 d . . . . .
H19A H 0.492704 0.356591 0.345938 0.073 Uiso 1 1 calc R U . . .
H19B H 0.452694 0.316830 0.382886 0.073 Uiso 1 1 calc R U . . .
H19C H 0.496888 0.368904 0.410004 0.073 Uiso 1 1 calc R U . . .
C20 C 0.37048(18) 0.39692(17) 0.41409(15) 0.0428(9) Uani 1 1 d . . . . .
H20A H 0.398264 0.407871 0.447763 0.064 Uiso 1 1 calc R U . . .
H20B H 0.352814 0.357913 0.418160 0.064 Uiso 1 1 calc R U . . .
H20C H 0.334577 0.424758 0.406806 0.064 Uiso 1 1 calc R U . . .
C21 C 0.13332(16) 0.53043(14) 0.29616(13) 0.0303(7) Uani 1 1 d . . . . .
C22 C 0.08505(17) 0.54189(15) 0.32967(13) 0.0346(8) Uani 1 1 d . . . . .
H22 H 0.088740 0.526608 0.365636 0.041 Uiso 1 1 calc R U . . .
N7 N -0.20890(13) 0.22861(12) 0.20613(10) 0.0313(6) Uani 1 1 d . . . . .
C23 C 0.03273(18) 0.57536(16) 0.30972(14) 0.0390(9) Uani 1 1 d . . . . .
H23 H -0.000288 0.583743 0.331802 0.047 Uiso 1 1 calc R U . . .
C24 C 0.02821(17) 0.59705(16) 0.25685(14) 0.0382(8) Uani 1 1 d . . . . .
H24 H -0.007539 0.620856 0.242665 0.046 Uiso 1 1 calc R U . . .
C25 C 0.07617(16) 0.58360(14) 0.22529(13) 0.0317(7) Uani 1 1 d . . . . .
C26 C 0.07417(16) 0.60874(15) 0.16939(13) 0.0316(8) Uani 1 1 d . . . . .
C27 C 0.10856(16) 0.65968(15) 0.16218(14) 0.0353(8) Uani 1 1 d . . . . .
C28 C 0.10070(16) 0.68602(15) 0.11090(13) 0.0350(8) Uani 1 1 d . . . . .
H28 H 0.123996 0.720689 0.105746 0.042 Uiso 1 1 calc R U . . .
C29 C 0.05981(16) 0.66291(15) 0.06732(14) 0.0347(8) Uani 1 1 d . . . . .
C30 C 0.02861(16) 0.61121(15) 0.07528(13) 0.0337(8) Uani 1 1 d . . . . .
H30 H 0.002009 0.594177 0.045172 0.040 Uiso 1 1 calc R U . . .
C31 C 0.03437(16) 0.58304(15) 0.12524(13) 0.0322(8) Uani 1 1 d . . . . .
C32 C -0.00164(17) 0.52655(15) 0.13243(14) 0.0356(8) Uani 1 1 d . . . . .
H32 H 0.018082 0.508825 0.167725 0.043 Uiso 1 1 calc R U . . .
C33 C -0.07354(18) 0.53743(18) 0.13629(17) 0.0481(10) Uani 1 1 d . . . . .
H33A H -0.077538 0.564617 0.166165 0.072 Uiso 1 1 calc R U . . .
H33B H -0.094739 0.500647 0.143317 0.072 Uiso 1 1 calc R U . . .
H33C H -0.094519 0.554026 0.101881 0.072 Uiso 1 1 calc R U . . .
C34 C 0.0059(2) 0.48296(18) 0.08725(17) 0.0515(10) Uani 1 1 d . . . . .
H34A H -0.016541 0.497565 0.052524 0.077 Uiso 1 1 calc R U . . .
H34B H -0.013135 0.445674 0.095878 0.077 Uiso 1 1 calc R U . . .
H34C H 0.052260 0.477647 0.084330 0.077 Uiso 1 1 calc R U . . .
C35 C 0.04789(19) 0.69261(16) 0.01248(14) 0.0422(9) Uani 1 1 d . . . . .
H35 H 0.042526 0.661730 -0.016215 0.051 Uiso 1 1 calc R U . . .
C36 C 0.1033(2) 0.7324(2) 0.00057(18) 0.0586(12) Uani 1 1 d . . . . .
H36A H 0.106094 0.765829 0.025365 0.088 Uiso 1 1 calc R U . . .
H36B H 0.094843 0.746118 -0.037245 0.088 Uiso 1 1 calc R U . . .
H36C H 0.144487 0.710944 0.005946 0.088 Uiso 1 1 calc R U . . .
C37 C -0.01626(19) 0.72635(18) 0.00881(16) 0.0493(10) Uani 1 1 d . . . . .
H37A H -0.051373 0.699954 0.015713 0.074 Uiso 1 1 calc R U . . .
H37B H -0.026400 0.743216 -0.027723 0.074 Uiso 1 1 calc R U . . .
H37C H -0.012060 0.757477 0.036089 0.074 Uiso 1 1 calc R U . . .
C38 C 0.15469(19) 0.68602(17) 0.20910(16) 0.0464(10) Uani 1 1 d . . . . .
H38 H 0.143960 0.668100 0.243652 0.056 Uiso 1 1 calc R U . . .
C39 C 0.14824(19) 0.75115(18) 0.21473(17) 0.0515(10) Uani 1 1 d . . . . .
H39A H 0.162109 0.770327 0.182824 0.077 Uiso 1 1 calc R U . . .
H39B H 0.175723 0.764259 0.247815 0.077 Uiso 1 1 calc R U . . .
H39C H 0.102703 0.761037 0.217200 0.077 Uiso 1 1 calc R U . . .
C40 C 0.2239(2) 0.6701(2) 0.2037(3) 0.091(2) Uani 1 1 d . . . . .
H40A H 0.227407 0.627834 0.200261 0.137 Uiso 1 1 calc R U . . .
H40B H 0.252523 0.683185 0.236207 0.137 Uiso 1 1 calc R U . . .
H40C H 0.236839 0.688838 0.171282 0.137 Uiso 1 1 calc R U . . .
C41 C 0.20809(15) 0.48794(15) 0.36607(12) 0.0304(7) Uani 1 1 d . . . . .
C42 C 0.19449(16) 0.43401(15) 0.38750(13) 0.0333(8) Uani 1 1 d . . . . .
C43 C 0.21038(18) 0.42575(17) 0.44359(14) 0.0425(9) Uani 1 1 d . . . . .
H43 H 0.200833 0.389622 0.459310 0.051 Uiso 1 1 calc R U . . .
C44 C 0.23958(19) 0.46897(18) 0.47643(15) 0.0458(10) Uani 1 1 d . . . . .
H44 H 0.249463 0.462666 0.514606 0.055 Uiso 1 1 calc R U . . .
C45 C 0.25461(18) 0.52128(17) 0.45445(14) 0.0420(9) Uani 1 1 d . . . . .
H45 H 0.275631 0.550517 0.477543 0.050 Uiso 1 1 calc R U . . .
C46 C 0.23947(17) 0.53202(16) 0.39885(13) 0.0351(8) Uani 1 1 d . . . . .
C47 C 0.25628(19) 0.58976(16) 0.37525(15) 0.0438(9) Uani 1 1 d . . . . .
H47 H 0.249656 0.585621 0.334634 0.053 Uiso 1 1 calc R U . . .
C48 C 0.3274(2) 0.60643(18) 0.39208(18) 0.0534(11) Uani 1 1 d . . . . .
H48A H 0.334413 0.615326 0.431178 0.080 Uiso 1 1 calc R U . . .
H48B H 0.337875 0.640657 0.371365 0.080 Uiso 1 1 calc R U . . .
H48C H 0.355496 0.574011 0.384513 0.080 Uiso 1 1 calc R U . . .
C49 C 0.2116(2) 0.63831(18) 0.3895(2) 0.0630(12) Uani 1 1 d . . . . .
H49A H 0.217167 0.643855 0.429151 0.094 Uiso 1 1 calc R U . . .
H49B H 0.166237 0.627948 0.376763 0.094 Uiso 1 1 calc R U . . .
H49C H 0.222650 0.674378 0.371795 0.094 Uiso 1 1 calc R U . . .
C50 C 0.16505(18) 0.38611(16) 0.35022(15) 0.0411(9) Uani 1 1 d . . . . .
H50 H 0.136694 0.405256 0.319424 0.049 Uiso 1 1 calc R U . . .
C51 C 0.2178(2) 0.35382(18) 0.32550(17) 0.0560(11) Uani 1 1 d . . . . .
H51A H 0.245012 0.381720 0.308850 0.084 Uiso 1 1 calc R U . . .
H51B H 0.197732 0.326824 0.297564 0.084 Uiso 1 1 calc R U . . .
H51C H 0.244905 0.332052 0.354121 0.084 Uiso 1 1 calc R U . . .
C52 C 0.1222(2) 0.3441(2) 0.37671(19) 0.0661(13) Uani 1 1 d . . . . .
H52A H 0.149124 0.321470 0.404721 0.099 Uiso 1 1 calc R U . . .
H52B H 0.100294 0.317853 0.348937 0.099 Uiso 1 1 calc R U . . .
H52C H 0.089505 0.365998 0.393551 0.099 Uiso 1 1 calc R U . . .
C53 C 0.20097(15) 0.43922(15) 0.12372(13) 0.0306(7) Uani 1 1 d . . . . .
C54 C 0.20274(17) 0.47617(16) 0.07907(13) 0.0353(8) Uani 1 1 d . . . . .
C55 C 0.17219(18) 0.45802(18) 0.02847(14) 0.0425(9) Uani 1 1 d . . . . .
H55 H 0.172847 0.482616 -0.002306 0.051 Uiso 1 1 calc R U . . .
C56 C 0.14123(18) 0.40563(18) 0.02198(14) 0.0442(9) Uani 1 1 d . . . . .
H56 H 0.121151 0.394016 -0.013142 0.053 Uiso 1 1 calc R U . . .
C57 C 0.13899(18) 0.36945(18) 0.06623(15) 0.0438(9) Uani 1 1 d . . . . .
H57 H 0.117117 0.333179 0.061306 0.053 Uiso 1 1 calc R U . . .
C58 C 0.16846(16) 0.38556(16) 0.11804(13) 0.0346(8) Uani 1 1 d . . . . .
C59 C 0.16378(19) 0.34688(17) 0.16693(15) 0.0443(9) Uani 1 1 d . . . . .
H59 H 0.202091 0.355851 0.194749 0.053 Uiso 1 1 calc R U . . .
C60 C 0.1663(3) 0.2824(2) 0.1542(2) 0.0902(18) Uani 1 1 d . . . . .
H60A H 0.168302 0.260140 0.188165 0.135 Uiso 1 1 calc R U . . .
H60B H 0.204999 0.274193 0.136680 0.135 Uiso 1 1 calc R U . . .
H60C H 0.127129 0.271417 0.129628 0.135 Uiso 1 1 calc R U . . .
C61 C 0.1031(2) 0.3615(2) 0.19208(19) 0.0718(14) Uani 1 1 d . . . . .
H61A H 0.064435 0.351545 0.166385 0.108 Uiso 1 1 calc R U . . .
H61B H 0.102633 0.403081 0.200329 0.108 Uiso 1 1 calc R U . . .
H61C H 0.102781 0.339175 0.225822 0.108 Uiso 1 1 calc R U . . .
C62 C 0.2385(2) 0.53354(18) 0.08498(15) 0.0468(10) Uani 1 1 d . . . . .
H62 H 0.240919 0.545246 0.124141 0.056 Uiso 1 1 calc R U . . .
C63 C 0.3073(2) 0.5283(2) 0.0727(3) 0.093(2) Uani 1 1 d . . . . .
H63A H 0.329506 0.497074 0.094836 0.140 Uiso 1 1 calc R U . . .
H63B H 0.330287 0.565024 0.081265 0.140 Uiso 1 1 calc R U . . .
H63C H 0.307044 0.519292 0.033911 0.140 Uiso 1 1 calc R U . . .
C64 C 0.2047(2) 0.5816(2) 0.0519(3) 0.0809(16) Uani 1 1 d . . . . .
H64A H 0.224857 0.618793 0.063777 0.121 Uiso 1 1 calc R U . . .
H64B H 0.158574 0.582205 0.056987 0.121 Uiso 1 1 calc R U . . .
H64C H 0.208487 0.575399 0.013249 0.121 Uiso 1 1 calc R U . . .
C65 C -0.0260(2) 0.4107(2) 0.2671(2) 0.0679(13) Uani 1 1 d . . . . .
H65A H 0.002948 0.436281 0.291006 0.102 Uiso 1 1 calc R U . . .
H65B H -0.039802 0.430495 0.232386 0.102 Uiso 1 1 calc R U . . .
H65C H -0.002722 0.374932 0.260298 0.102 Uiso 1 1 calc R U . . .
C66 C -0.08564(19) 0.39585(17) 0.29446(17) 0.0493(10) Uani 1 1 d . . . . .
H66 H -0.114333 0.370213 0.268944 0.059 Uiso 1 1 calc R U . . .
C67 C -0.06665(17) 0.36222(17) 0.34654(15) 0.0424(9) Uani 1 1 d . . . . .
C68 C -0.0544(2) 0.3904(2) 0.39648(19) 0.0604(13) Uani 1 1 d . . . . .
H68 H -0.061153 0.431191 0.397518 0.072 Uiso 1 1 calc R U . . .
C69 C -0.0330(2) 0.3620(2) 0.44465(18) 0.0663(14) Uani 1 1 d . . . . .
C70 C -0.02288(19) 0.3038(2) 0.44227(16) 0.0576(12) Uani 1 1 d . . . . .
H70 H -0.007392 0.283939 0.475117 0.069 Uiso 1 1 calc R U . . .
C71 C -0.03399(17) 0.27187(18) 0.39427(14) 0.0413(9) Uani 1 1 d . . . . .
C72 C -0.05699(16) 0.30138(15) 0.34591(14) 0.0343(8) Uani 1 1 d . . . . .
C73 C -0.06864(16) 0.27061(14) 0.29255(13) 0.0307(7) Uani 1 1 d . . . . .
C74 C -0.01755(17) 0.25819(15) 0.26342(14) 0.0360(8) Uani 1 1 d . . . . .
H74 H 0.026229 0.264521 0.279273 0.043 Uiso 1 1 calc R U . . .
C75 C -0.03124(17) 0.23635(15) 0.21076(14) 0.0354(8) Uani 1 1 d . . . . .
H75 H 0.003434 0.228306 0.190313 0.042 Uiso 1 1 calc R U . . .
C76 C -0.09384(17) 0.22636(15) 0.18815(14) 0.0343(8) Uani 1 1 d . . . . .
H76 H -0.103455 0.212284 0.151853 0.041 Uiso 1 1 calc R U . . .
C77 C -0.14401(16) 0.23748(14) 0.22008(13) 0.0296(7) Uani 1 1 d . . . . .
C78 C -0.23370(16) 0.22206(15) 0.15000(13) 0.0309(8) Uani 1 1 d . . . . .
C79 C -0.25979(16) 0.16819(15) 0.13079(13) 0.0327(8) Uani 1 1 d . . . . .
C80 C -0.28187(17) 0.16339(16) 0.07531(14) 0.0388(9) Uani 1 1 d . . . . .
H80 H -0.298872 0.127334 0.061168 0.047 Uiso 1 1 calc R U . . .
C81 C -0.27961(19) 0.20981(17) 0.04044(15) 0.0450(9) Uani 1 1 d . . . . .
H81 H -0.294813 0.205452 0.002683 0.054 Uiso 1 1 calc R U . . .
C82 C -0.25549(18) 0.26225(17) 0.06006(14) 0.0403(9) Uani 1 1 d . . . . .
H82 H -0.254463 0.293996 0.035648 0.048 Uiso 1 1 calc R U . . .
C83 C -0.23257(16) 0.26984(15) 0.11486(13) 0.0327(8) Uani 1 1 d . . . . .
C84 C -0.21049(18) 0.32946(15) 0.13596(15) 0.0387(8) Uani 1 1 d . . . . .
H84 H -0.190498 0.324299 0.174752 0.046 Uiso 1 1 calc R U . . .
C85 C -0.2679(3) 0.3678(2) 0.1367(4) 0.130(3) Uani 1 1 d . . . . .
H85A H -0.254689 0.403302 0.157058 0.196 Uiso 1 1 calc R U . . .
H85B H -0.301114 0.347513 0.154255 0.196 Uiso 1 1 calc R U . . .
H85C H -0.285805 0.377904 0.099161 0.196 Uiso 1 1 calc R U . . .
C86 C -0.1604(4) 0.3578(3) 0.1068(3) 0.122(3) Uani 1 1 d . . . . .
H86A H -0.179841 0.368187 0.069785 0.183 Uiso 1 1 calc R U . . .
H86B H -0.124145 0.330801 0.104970 0.183 Uiso 1 1 calc R U . . .
H86C H -0.144279 0.392893 0.126553 0.183 Uiso 1 1 calc R U . . .
C87 C -0.26620(17) 0.11903(15) 0.17009(15) 0.0371(8) Uani 1 1 d . . . . .
H87 H -0.230351 0.123304 0.201179 0.045 Uiso 1 1 calc R U . . .
C88 C -0.2599(2) 0.05883(17) 0.14559(18) 0.0525(10) Uani 1 1 d . . . . .
H88A H -0.296157 0.052326 0.116460 0.079 Uiso 1 1 calc R U . . .
H88B H -0.260998 0.029326 0.174029 0.079 Uiso 1 1 calc R U . . .
H88C H -0.218591 0.056141 0.130534 0.079 Uiso 1 1 calc R U . . .
C89 C -0.33061(19) 0.12316(17) 0.19338(16) 0.0472(10) Uani 1 1 d . . . . .
H89A H -0.333514 0.160968 0.211116 0.071 Uiso 1 1 calc R U . . .
H89B H -0.332888 0.092128 0.220193 0.071 Uiso 1 1 calc R U . . .
H89C H -0.366829 0.119043 0.163807 0.071 Uiso 1 1 calc R U . . .
C90 C -0.1236(2) 0.45184(19) 0.3019(2) 0.0725(15) Uani 1 1 d . . . . .
H90A H -0.159035 0.443485 0.323371 0.109 Uiso 1 1 calc R U . . .
H90B H -0.141777 0.467073 0.266127 0.109 Uiso 1 1 calc R U . . .
H90C H -0.094208 0.480726 0.321107 0.109 Uiso 1 1 calc R U . . .
C91 C -0.33040(16) 0.22217(14) 0.32738(13) 0.0292(7) Uani 1 1 d . . . . .
C92 C -0.16017(19) 0.10012(17) 0.31204(16) 0.0477(10) Uani 1 1 d . . . . .
H92A H -0.153348 0.141733 0.306615 0.072 Uiso 1 1 calc R U . . .
H92B H -0.160627 0.079702 0.277216 0.072 Uiso 1 1 calc R U . . .
H92C H -0.124799 0.084856 0.338491 0.072 Uiso 1 1 calc R U . . .
C93 C -0.4275(2) 0.23190(19) 0.10295(17) 0.0545(11) Uani 1 1 d . . . . .
H93A H -0.445350 0.255694 0.071632 0.082 Uiso 1 1 calc R U . . .
H93B H -0.435970 0.190783 0.094500 0.082 Uiso 1 1 calc R U . . .
H93C H -0.380418 0.238325 0.110833 0.082 Uiso 1 1 calc R U . . .
C94 C -0.53305(19) 0.24028(19) 0.14148(19) 0.0573(11) Uani 1 1 d . . . . .
H94A H -0.552524 0.251260 0.174016 0.086 Uiso 1 1 calc R U . . .
H94B H -0.542784 0.199424 0.132742 0.086 Uiso 1 1 calc R U . . .
H94C H -0.551140 0.264712 0.110686 0.086 Uiso 1 1 calc R U . . .
C95 C 0.0532(2) 0.19590(19) 0.40603(18) 0.0551(11) Uani 1 1 d . . . . .
H95A H 0.074569 0.214537 0.377520 0.083 Uiso 1 1 calc R U . . .
H95B H 0.061259 0.153953 0.405790 0.083 Uiso 1 1 calc R U . . .
H95C H 0.070758 0.211925 0.441689 0.083 Uiso 1 1 calc R U . . .
C96 C -0.5208(2) 0.4738(2) 0.09314(18) 0.0592(12) Uani 1 1 d . . . . .
H96A H -0.542898 0.441141 0.073044 0.089 Uiso 1 1 calc R U . . .
H96B H -0.527798 0.509239 0.071204 0.089 Uiso 1 1 calc R U . . .
H96C H -0.538521 0.479086 0.127637 0.089 Uiso 1 1 calc R U . . .
C97 C -0.4189(2) 0.4502(2) 0.05294(17) 0.0635(12) Uani 1 1 d . . . . .
H97A H -0.371793 0.444238 0.061793 0.095 Uiso 1 1 calc R U . . .
H97B H -0.427077 0.483724 0.028590 0.095 Uiso 1 1 calc R U . . .
H97C H -0.438755 0.415466 0.034810 0.095 Uiso 1 1 calc R U . . .
C98 C -0.3892(2) 0.45155(17) 0.31670(16) 0.0474(10) Uani 1 1 d . . . . .
H98A H -0.377169 0.484438 0.294964 0.071 Uiso 1 1 calc R U . . .
H98B H -0.370776 0.457098 0.354942 0.071 Uiso 1 1 calc R U . . .
H98C H -0.436809 0.449166 0.313976 0.071 Uiso 1 1 calc R U . . .
C99 C -0.28899(18) 0.39880(18) 0.29827(17) 0.0510(10) Uani 1 1 d . . . . .
H99A H -0.272503 0.362568 0.284447 0.077 Uiso 1 1 calc R U . . .
H99B H -0.269671 0.404587 0.336267 0.077 Uiso 1 1 calc R U . . .
H99C H -0.277296 0.431441 0.276059 0.077 Uiso 1 1 calc R U . . .
C100 C -0.2405(2) 0.02662(18) 0.3355(2) 0.0644(13) Uani 1 1 d . . . . .
H10A H -0.203242 0.006114 0.355472 0.097 Uiso 1 1 calc R U . . .
H10B H -0.249108 0.011343 0.298250 0.097 Uiso 1 1 calc R U . . .
H10C H -0.278962 0.020826 0.354047 0.097 Uiso 1 1 calc R U . . .
C101 C -0.2009(2) 0.3116(2) 0.4520(2) 0.0669(13) Uani 1 1 d . . . . .
H10D H -0.177576 0.301707 0.487893 0.100 Uiso 1 1 calc R U . . .
H10E H -0.214138 0.352500 0.451701 0.100 Uiso 1 1 calc R U . . .
H10F H -0.172341 0.305233 0.423990 0.100 Uiso 1 1 calc R U . . .
C102 C 0.0508(3) 0.4100(2) 0.51111(17) 0.0712(14) Uani 1 1 d . . . . .
H10G H 0.062871 0.437010 0.483509 0.107 Uiso 1 1 calc R U . . .
H10H H 0.077033 0.374629 0.511122 0.107 Uiso 1 1 calc R U . . .
H10I H 0.058603 0.428378 0.547152 0.107 Uiso 1 1 calc R U . . .
C103 C -0.3086(2) 0.2851(2) 0.4812(2) 0.0764(16) Uani 1 1 d . . . . .
H10J H -0.346408 0.259341 0.473762 0.115 Uiso 1 1 calc R U . . .
H10K H -0.323042 0.325641 0.477982 0.115 Uiso 1 1 calc R U . . .
H10L H -0.286619 0.277972 0.518168 0.115 Uiso 1 1 calc R U . . .
C104 C -0.0547(2) 0.1752(2) 0.43650(19) 0.0729(14) Uani 1 1 d . . . . .
H10M H -0.037708 0.188045 0.473427 0.109 Uiso 1 1 calc R U . . .
H10N H -0.047643 0.133290 0.433304 0.109 Uiso 1 1 calc R U . . .
H10O H -0.101507 0.183497 0.429359 0.109 Uiso 1 1 calc R U . . .
C105 C -0.0691(4) 0.4204(4) 0.5171(3) 0.152(4) Uani 1 1 d . . . . .
H10P H -0.061699 0.420404 0.557114 0.229 Uiso 1 1 calc R U . . .
H10Q H -0.109297 0.399232 0.504490 0.229 Uiso 1 1 calc R U . . .
H10R H -0.072934 0.460516 0.503832 0.229 Uiso 1 1 calc R U . . .
C106 C -0.0196(3) 0.3949(3) 0.4983(2) 0.114(3) Uani 1 1 d . . . . .
H106 H -0.018169 0.360007 0.522468 0.136 Uiso 1 1 calc R U . . .
C107 C -0.01974(19) 0.20718(18) 0.39533(15) 0.0470(10) Uani 1 1 d . . . . .
H107 H -0.035993 0.191280 0.358382 0.056 Uiso 1 1 calc R U . . .
C108 C -0.36274(17) 0.39540(16) 0.29524(14) 0.0383(8) Uani 1 1 d . . . . .
H108 H -0.372959 0.363197 0.319877 0.046 Uiso 1 1 calc R U . . .
C109 C -0.39368(15) 0.38014(15) 0.23781(13) 0.0324(8) Uani 1 1 d . . . . .
C110 C -0.41120(15) 0.32290(15) 0.22301(13) 0.0318(8) Uani 1 1 d . . . . .
C111 C -0.44064(16) 0.31006(15) 0.17007(14) 0.0351(8) Uani 1 1 d . . . . .
C112 C -0.45202(16) 0.35560(16) 0.13286(14) 0.0374(8) Uani 1 1 d . . . . .
H112 H -0.472629 0.347245 0.097057 0.045 Uiso 1 1 calc R U . . .
C113 C -0.43461(16) 0.41240(16) 0.14581(14) 0.0366(8) Uani 1 1 d . . . . .
C114 C -0.40536(16) 0.42367(15) 0.19850(14) 0.0354(8) Uani 1 1 d . . . . .
H114 H -0.392835 0.462388 0.208169 0.043 Uiso 1 1 calc R U . . .
C115 C -0.44814(19) 0.46119(18) 0.10486(15) 0.0461(9) Uani 1 1 d . . . . .
H115 H -0.426826 0.496872 0.122024 0.055 Uiso 1 1 calc R U . . .
C116 C -0.45965(17) 0.24874(16) 0.15232(15) 0.0411(9) Uani 1 1 d . . . . .
H116 H -0.442514 0.222101 0.182833 0.049 Uiso 1 1 calc R U . . .
C117 C -0.40185(16) 0.27678(14) 0.26594(13) 0.0314(8) Uani 1 1 d . . . . .
C118 C -0.45437(16) 0.25764(15) 0.28995(14) 0.0357(8) Uani 1 1 d . . . . .
H118 H -0.497202 0.270156 0.276462 0.043 Uiso 1 1 calc R U . . .
C119 C -0.44394(17) 0.21974(15) 0.33421(15) 0.0376(8) Uani 1 1 d . . . . .
H119 H -0.479822 0.206402 0.351043 0.045 Uiso 1 1 calc R U . . .
C120 C -0.38252(16) 0.20176(14) 0.35343(14) 0.0337(8) Uani 1 1 d . . . . .
H120 H -0.374981 0.176069 0.383676 0.040 Uiso 1 1 calc R U . . .
C121 C -0.26143(19) 0.27318(18) 0.44002(16) 0.0492(10) Uani 1 1 d . . . . .
H121 H -0.283910 0.283932 0.403060 0.059 Uiso 1 1 calc R U . . .
C122 C -0.24247(18) 0.20973(18) 0.43825(15) 0.0433(9) Uani 1 1 d . . . . .
C123 C -0.24461(16) 0.17963(16) 0.38912(13) 0.0327(8) Uani 1 1 d . . . . .
C124 C -0.22429(17) 0.12143(16) 0.38761(15) 0.0391(9) Uani 1 1 d . . . . .
C125 C -0.20245(19) 0.09458(19) 0.43696(18) 0.0523(11) Uani 1 1 d . . . . .
H125 H -0.189034 0.055119 0.437016 0.063 Uiso 1 1 calc R U . . .
C126 C -0.1998(2) 0.1237(2) 0.48564(18) 0.0611(12) Uani 1 1 d . . . . .
H126 H -0.184125 0.104396 0.518788 0.073 Uiso 1 1 calc R U . . .
C127 C -0.2196(2) 0.1804(2) 0.48658(15) 0.0534(11) Uani 1 1 d . . . . .
H127 H -0.217838 0.200122 0.520508 0.064 Uiso 1 1 calc R U . . .
C128 C -0.22528(18) 0.09089(16) 0.33356(16) 0.0445(9) Uani 1 1 d . . . . .
H128 H -0.259960 0.109445 0.307151 0.053 Uiso 1 1 calc R U . . .

loop_
_atom_site_aniso_label
_atom_site_aniso_U_11
_atom_site_aniso_U_22
_atom_site_aniso_U_33
_atom_site_aniso_U_23
_atom_site_aniso_U_13
_atom_site_aniso_U_12
Zn1 0.0386(2) 0.0344(2) 0.0292(2) -0.00379(18) 0.00659(16) -0.00046(18)
Zn2 0.0325(2) 0.0346(2) 0.0319(2) -0.00141(18) 0.00786(16) -0.00169(18)
N4 0.0267(15) 0.0299(15) 0.0253(14) -0.0006(12) -0.0008(11) 0.0002(11)
N6 0.0249(14) 0.0287(15) 0.0328(14) -0.0042(12) 0.0025(11) 0.0007(12)
N8 0.0288(15) 0.0329(16) 0.0280(14) -0.0040(12) 0.0041(11) -0.0042(12)
N2 0.0321(16) 0.0310(15) 0.0257(14) -0.0005(12) 0.0035(11) 0.0038(12)
C1 0.0281(18) 0.0333(18) 0.0260(16) 0.0001(14) 0.0040(13) 0.0004(14)
C2 0.0295(19) 0.038(2) 0.0329(18) -0.0099(15) -0.0027(14) -0.0001(15)
N5 0.0294(16) 0.0344(16) 0.0316(15) -0.0003(13) 0.0045(12) 0.0012(12)
C3 0.032(2) 0.036(2) 0.0387(19) -0.0067(16) 0.0015(15) 0.0070(15)
C4 0.0294(19) 0.040(2) 0.0369(19) -0.0027(16) 0.0001(15) 0.0050(15)
C5 0.0287(18) 0.0289(18) 0.0277(16) 0.0052(14) -0.0003(13) -0.0014(14)
C6 0.0229(17) 0.0331(19) 0.0312(17) -0.0008(14) -0.0012(13) 0.0015(13)
C7 0.0246(17) 0.0349(19) 0.0321(18) -0.0015(15) 0.0002(13) -0.0010(14)
C8 0.0343(19) 0.035(2) 0.0324(18) 0.0013(15) -0.0015(14) -0.0007(15)
N3 0.0275(15) 0.0389(17) 0.0271(14) -0.0045(12) 0.0000(11) 0.0047(12)
C9 0.0290(18) 0.035(2) 0.0331(18) -0.0050(15) -0.0007(14) 0.0000(15)
N1 0.0348(16) 0.0315(15) 0.0268(14) 0.0001(12) 0.0013(11) 0.0061(13)
C10 0.034(2) 0.0251(18) 0.043(2) -0.0013(16) 0.0027(15) -0.0040(14)
C11 0.0281(18) 0.0309(19) 0.0368(18) -0.0011(15) 0.0017(14) -0.0013(14)
C12 0.036(2) 0.037(2) 0.042(2) 0.0021(17) 0.0012(16) -0.0046(16)
C13 0.041(2) 0.067(3) 0.060(3) 0.021(2) 0.0041(19) 0.018(2)
C14 0.045(2) 0.048(2) 0.043(2) 0.0101(18) 0.0081(17) 0.0010(18)
C15 0.039(2) 0.039(2) 0.0361(19) -0.0060(16) -0.0047(15) -0.0059(16)
C16 0.046(3) 0.072(3) 0.047(2) -0.013(2) -0.0082(19) -0.011(2)
C17 0.060(3) 0.065(3) 0.081(3) -0.041(3) -0.018(2) 0.009(2)
C18 0.039(2) 0.035(2) 0.0334(18) 0.0026(15) -0.0032(15) -0.0035(16)
C19 0.052(3) 0.036(2) 0.058(2) 0.0017(19) 0.006(2) 0.0027(18)
C20 0.039(2) 0.045(2) 0.044(2) 0.0068(18) 0.0034(17) -0.0035(17)
C21 0.0330(19) 0.0284(18) 0.0285(17) -0.0024(14) 0.0006(14) -0.0013(14)
C22 0.036(2) 0.042(2) 0.0253(17) 0.0004(15) 0.0034(14) 0.0030(16)
N7 0.0316(16) 0.0357(16) 0.0270(14) -0.0056(12) 0.0053(12) -0.0078(12)
C23 0.036(2) 0.046(2) 0.037(2) -0.0016(17) 0.0097(16) 0.0073(17)
C24 0.034(2) 0.040(2) 0.040(2) 0.0010(17) 0.0006(16) 0.0103(16)
C25 0.0297(19) 0.0303(18) 0.0342(18) -0.0005(15) 0.0008(14) 0.0020(14)
C26 0.0260(18) 0.0328(19) 0.0353(18) 0.0043(15) 0.0012(14) 0.0107(14)
C27 0.0303(19) 0.035(2) 0.0394(19) -0.0008(16) -0.0018(15) 0.0028(15)
C28 0.0317(19) 0.0345(19) 0.0387(19) 0.0052(16) 0.0039(15) 0.0030(15)
C29 0.0318(19) 0.037(2) 0.0357(18) 0.0027(16) 0.0052(15) 0.0062(15)
C30 0.0326(19) 0.038(2) 0.0292(17) 0.0016(15) -0.0014(14) 0.0043(15)
C31 0.0299(19) 0.0320(19) 0.0347(18) 0.0010(15) 0.0037(14) 0.0047(14)
C32 0.037(2) 0.0331(19) 0.0363(19) 0.0032(15) 0.0028(15) 0.0006(15)
C33 0.040(2) 0.046(2) 0.058(2) 0.0070(19) 0.0057(18) -0.0032(18)
C34 0.053(3) 0.043(2) 0.059(3) -0.005(2) 0.008(2) -0.0014(19)
C35 0.057(2) 0.038(2) 0.0331(19) 0.0018(16) 0.0101(17) -0.0008(18)
C36 0.068(3) 0.060(3) 0.052(2) 0.012(2) 0.023(2) 0.008(2)
C37 0.051(3) 0.045(2) 0.047(2) 0.0116(18) -0.0126(18) -0.0051(18)
C38 0.043(2) 0.043(2) 0.048(2) 0.0051(18) -0.0136(17) -0.0023(18)
C39 0.036(2) 0.054(3) 0.061(2) -0.010(2) -0.0023(18) 0.0014(19)
C40 0.043(3) 0.075(3) 0.143(5) -0.053(3) -0.035(3) 0.020(2)
C41 0.0280(18) 0.038(2) 0.0250(16) 0.0033(15) 0.0020(13) 0.0040(14)
C42 0.0257(18) 0.041(2) 0.0317(18) 0.0067(16) -0.0013(14) 0.0007(15)
C43 0.043(2) 0.048(2) 0.0349(19) 0.0127(17) -0.0002(16) -0.0036(18)
C44 0.044(2) 0.062(3) 0.0294(19) 0.0070(19) 0.0000(16) -0.0032(19)
C45 0.042(2) 0.049(2) 0.0348(19) -0.0072(17) 0.0018(16) -0.0004(17)
C46 0.036(2) 0.040(2) 0.0293(18) -0.0006(16) 0.0035(15) 0.0040(16)
C47 0.055(3) 0.037(2) 0.039(2) -0.0077(17) 0.0036(18) -0.0020(18)
C48 0.050(3) 0.046(2) 0.067(3) 0.000(2) 0.019(2) -0.0032(19)
C49 0.048(3) 0.042(2) 0.096(4) -0.005(2) -0.003(2) -0.003(2)
C50 0.036(2) 0.041(2) 0.043(2) 0.0089(17) -0.0066(16) -0.0049(16)
C51 0.058(3) 0.049(3) 0.057(3) -0.011(2) -0.005(2) 0.002(2)
C52 0.060(3) 0.066(3) 0.067(3) 0.012(2) -0.011(2) -0.029(2)
C53 0.0238(17) 0.040(2) 0.0280(17) -0.0060(15) 0.0020(13) 0.0062(14)
C54 0.0322(19) 0.042(2) 0.0314(18) -0.0026(16) 0.0042(14) 0.0040(16)
C55 0.040(2) 0.058(3) 0.0295(19) 0.0013(17) 0.0030(16) 0.0085(19)
C56 0.039(2) 0.062(3) 0.0291(19) -0.0107(18) -0.0052(16) -0.0003(19)
C57 0.034(2) 0.054(2) 0.041(2) -0.0131(19) -0.0024(16) -0.0029(17)
C58 0.0287(19) 0.041(2) 0.0329(18) -0.0033(16) 0.0004(14) 0.0021(15)
C59 0.044(2) 0.047(2) 0.040(2) -0.0003(18) -0.0038(17) -0.0067(18)
C60 0.147(6) 0.050(3) 0.070(3) 0.008(3) 0.003(3) 0.000(3)
C61 0.054(3) 0.099(4) 0.063(3) 0.025(3) 0.011(2) -0.009(3)
C62 0.055(3) 0.053(3) 0.033(2) 0.0001(18) 0.0050(17) 0.000(2)
C63 0.044(3) 0.053(3) 0.182(6) 0.019(4) 0.012(3) -0.003(2)
C64 0.058(3) 0.043(3) 0.140(5) 0.015(3) 0.009(3) 0.013(2)
C65 0.066(3) 0.054(3) 0.085(3) 0.006(3) 0.015(3) 0.009(2)
C66 0.041(2) 0.036(2) 0.067(3) -0.012(2) -0.008(2) -0.0013(17)
C67 0.0265(19) 0.049(2) 0.050(2) -0.0187(19) 0.0001(16) -0.0002(16)
C68 0.039(2) 0.057(3) 0.083(3) -0.039(3) -0.001(2) 0.007(2)
C69 0.037(2) 0.103(4) 0.055(3) -0.042(3) -0.012(2) 0.016(2)
C70 0.037(2) 0.093(4) 0.040(2) -0.015(2) -0.0015(18) 0.009(2)
C71 0.0276(19) 0.059(3) 0.036(2) -0.0065(18) -0.0014(15) -0.0063(17)
C72 0.0248(18) 0.041(2) 0.0365(19) -0.0125(16) 0.0025(14) -0.0041(15)
C73 0.0282(18) 0.0301(18) 0.0334(18) 0.0006(14) 0.0025(14) -0.0034(14)
C74 0.0299(19) 0.040(2) 0.0377(19) -0.0043(16) 0.0012(15) 0.0012(16)
C75 0.0307(19) 0.035(2) 0.0411(19) -0.0033(16) 0.0082(15) 0.0014(15)
C76 0.038(2) 0.036(2) 0.0301(18) -0.0057(15) 0.0065(15) 0.0016(15)
C77 0.0291(18) 0.0273(17) 0.0325(17) -0.0003(15) 0.0041(14) -0.0020(14)
C78 0.0280(18) 0.0353(19) 0.0297(17) -0.0063(15) 0.0055(14) 0.0000(14)
C79 0.0277(18) 0.036(2) 0.0345(18) -0.0084(16) 0.0039(14) 0.0014(14)
C80 0.040(2) 0.036(2) 0.040(2) -0.0113(17) 0.0016(16) -0.0004(16)
C81 0.052(2) 0.048(2) 0.0328(19) -0.0082(18) -0.0013(17) -0.0005(19)
C82 0.044(2) 0.042(2) 0.0364(19) 0.0004(17) 0.0076(16) -0.0003(17)
C83 0.0299(19) 0.036(2) 0.0334(18) -0.0042(15) 0.0077(14) -0.0007(14)
C84 0.042(2) 0.034(2) 0.040(2) -0.0047(16) 0.0058(16) -0.0041(16)
C85 0.065(4) 0.051(3) 0.277(10) -0.069(5) 0.029(5) 0.002(3)
C86 0.174(7) 0.077(4) 0.134(5) -0.039(4) 0.091(5) -0.080(4)
C87 0.032(2) 0.034(2) 0.044(2) -0.0014(16) 0.0000(15) -0.0031(15)
C88 0.052(3) 0.035(2) 0.072(3) -0.001(2) 0.016(2) 0.0022(18)
C89 0.050(2) 0.044(2) 0.049(2) -0.0037(19) 0.0113(18) -0.0047(18)
C90 0.041(3) 0.046(3) 0.127(4) -0.007(3) 0.000(3) 0.007(2)
C91 0.0325(19) 0.0225(17) 0.0325(18) -0.0076(14) 0.0045(14) -0.0015(14)
C92 0.051(3) 0.042(2) 0.050(2) -0.0009(19) 0.0055(19) 0.0063(18)
C93 0.054(3) 0.050(3) 0.056(3) -0.020(2) -0.004(2) 0.005(2)
C94 0.042(2) 0.045(2) 0.082(3) -0.013(2) -0.001(2) -0.0077(19)
C95 0.047(3) 0.051(3) 0.066(3) 0.002(2) 0.002(2) 0.001(2)
C96 0.049(3) 0.064(3) 0.063(3) 0.015(2) -0.001(2) 0.009(2)
C97 0.070(3) 0.072(3) 0.048(2) 0.014(2) 0.011(2) -0.001(2)
C98 0.051(2) 0.042(2) 0.046(2) -0.0107(18) -0.0042(18) 0.0007(18)
C99 0.039(2) 0.047(2) 0.063(3) -0.005(2) -0.0107(19) -0.0019(18)
C100 0.044(3) 0.040(2) 0.109(4) -0.005(2) 0.009(2) -0.0007(19)
C101 0.058(3) 0.064(3) 0.083(3) -0.011(3) 0.022(2) -0.006(2)
C102 0.089(4) 0.077(3) 0.043(2) -0.014(2) -0.012(2) -0.025(3)
C103 0.050(3) 0.090(4) 0.093(4) -0.046(3) 0.024(3) -0.016(3)
C104 0.055(3) 0.095(4) 0.068(3) 0.024(3) 0.003(2) -0.015(3)
C105 0.128(6) 0.242(10) 0.099(5) -0.117(6) 0.060(4) -0.079(6)
C106 0.067(4) 0.172(7) 0.092(4) -0.096(4) -0.028(3) 0.043(4)
C107 0.040(2) 0.059(3) 0.040(2) 0.0065(19) -0.0028(17) -0.0079(19)
C108 0.036(2) 0.036(2) 0.041(2) -0.0020(16) -0.0020(16) -0.0021(16)
C109 0.0216(17) 0.037(2) 0.0375(19) -0.0021(16) 0.0006(14) 0.0030(14)
C110 0.0248(18) 0.0350(19) 0.0356(18) -0.0043(15) 0.0035(14) 0.0041(14)
C111 0.0259(18) 0.039(2) 0.0399(19) -0.0063(16) 0.0016(15) 0.0033(15)
C112 0.0300(19) 0.048(2) 0.0326(18) -0.0067(17) -0.0022(14) 0.0017(16)
C113 0.0263(19) 0.043(2) 0.040(2) 0.0003(17) 0.0039(15) 0.0007(15)
C114 0.0301(19) 0.033(2) 0.043(2) -0.0047(16) 0.0047(15) -0.0010(15)
C115 0.043(2) 0.045(2) 0.048(2) 0.0075(18) -0.0028(18) -0.0027(18)
C116 0.038(2) 0.038(2) 0.045(2) -0.0107(17) -0.0030(16) -0.0003(17)
C117 0.0263(18) 0.0289(18) 0.0383(19) -0.0090(15) 0.0025(14) -0.0039(14)
C118 0.0242(18) 0.041(2) 0.0414(19) -0.0062(17) 0.0025(14) -0.0032(15)
C119 0.029(2) 0.035(2) 0.051(2) -0.0089(17) 0.0112(16) -0.0088(15)
C120 0.035(2) 0.0286(18) 0.0385(19) -0.0012(15) 0.0078(15) -0.0056(15)
C121 0.043(2) 0.059(3) 0.045(2) -0.0155(19) 0.0027(18) -0.0018(19)
C122 0.034(2) 0.060(3) 0.038(2) -0.0003(19) 0.0099(16) -0.0022(18)
C123 0.0262(18) 0.042(2) 0.0307(18) 0.0048(16) 0.0069(14) -0.0029(15)
C124 0.0293(19) 0.042(2) 0.046(2) 0.0095(18) 0.0049(16) -0.0022(16)
C125 0.044(2) 0.049(2) 0.062(3) 0.022(2) 0.000(2) -0.0025(19)
C126 0.051(3) 0.084(4) 0.047(3) 0.027(2) 0.001(2) -0.008(2)
C127 0.048(2) 0.085(3) 0.028(2) 0.001(2) 0.0090(17) -0.007(2)
C128 0.037(2) 0.035(2) 0.059(2) 0.0014(18) -0.0004(18) 0.0041(16)

loop_
_atom_type_symbol
_atom_type_description
_atom_type_scat_dispersion_real
_atom_type_scat_dispersion_imag
_atom_type_scat_source
C C 0.0033 0.0016 'International Tables Vol C Tables 4.2.6.8 and 6.1.1.4'
H H 0.0000 0.0000 'International Tables Vol C Tables 4.2.6.8 and 6.1.1.4'
N N 0.0061 0.0033 'International Tables Vol C Tables 4.2.6.8 and 6.1.1.4'
Zn Zn 0.2839 1.4301 'International Tables Vol C Tables 4.2.6.8 and 6.1.1.4'

loop_
_geom_angle_atom_site_label_1
_geom_angle_atom_site_label_2
_geom_angle_atom_site_label_3
_geom_angle
_geom_angle_site_symmetry_1
_geom_angle_site_symmetry_3
_geom_angle_publ_flag
N1 Zn1 N3 153.69(12) . . ?
N1 Zn1 N4 119.53(10) . . ?
N3 Zn1 N4 63.63(10) . . ?
N1 Zn1 N2 63.53(10) . . ?
N3 Zn1 N2 120.90(10) . . ?
N4 Zn1 N2 165.27(10) . . ?
N1 Zn1 C1 142.04(11) . . ?
N3 Zn1 C1 31.79(10) . . ?
N4 Zn1 C1 32.24(9) . . ?
N2 Zn1 C1 152.05(10) . . ?
N1 Zn1 C21 31.54(10) . . ?
N3 Zn1 C21 144.43(11) . . ?
N4 Zn1 C21 149.92(9) . . ?
N2 Zn1 C21 32.13(9) . . ?
C1 Zn1 C21 167.30(11) . . ?
N5 Zn2 N7 145.72(12) . . ?
N5 Zn2 N6 64.70(11) . . ?
N7 Zn2 N6 120.40(11) . . ?
N5 Zn2 N8 122.61(11) . . ?
N7 Zn2 N8 64.77(10) . . ?
N6 Zn2 N8 161.26(10) . . ?
N5 Zn2 C91 32.04(11) . . ?
N7 Zn2 C91 139.69(11) . . ?
N6 Zn2 C91 32.89(10) . . ?
N8 Zn2 C91 152.85(10) . . ?
N5 Zn2 C77 141.53(11) . . ?
N7 Zn2 C77 32.35(10) . . ?
N6 Zn2 C77 150.77(10) . . ?
N8 Zn2 C77 32.63(10) . . ?
C91 Zn2 C77 165.66(10) . . ?
C5 N4 C1 118.7(3) . . ?
C5 N4 Zn1 157.0(2) . . ?
C1 N4 Zn1 83.13(18) . . ?
C117 N6 C91 119.1(3) . . ?
C117 N6 Zn2 155.0(2) . . ?
C91 N6 Zn2 85.01(19) . . ?
C73 N8 C77 119.7(3) . . ?
C73 N8 Zn2 154.4(2) . . ?
C77 N8 Zn2 85.03(18) . . ?
C25 N2 C21 118.7(3) . . ?
C25 N2 Zn1 157.9(2) . . ?
C21 N2 Zn1 83.16(18) . . ?
N3 C1 N4 111.5(3) . . ?
N3 C1 C2 126.8(3) . . ?
N4 C1 C2 121.7(3) . . ?
N3 C1 Zn1 47.82(15) . . ?
N4 C1 Zn1 64.63(16) . . ?
C2 C1 Zn1 169.0(3) . . ?
C3 C2 C1 118.7(3) . . ?
C91 N5 C123 119.1(3) . . ?
C91 N5 Zn2 98.7(2) . . ?
C123 N5 Zn2 142.2(2) . . ?
C2 C3 C4 120.1(3) . . ?
C5 C4 C3 119.0(3) . . ?
N4 C5 C4 121.7(3) . . ?
N4 C5 C6 118.6(3) . . ?
C4 C5 C6 119.5(3) . . ?
C7 C6 C11 120.2(3) . . ?
C7 C6 C5 121.3(3) . . ?
C11 C6 C5 118.2(3) . . ?
C6 C7 C8 118.3(3) . . ?
C6 C7 C18 122.1(3) . . ?
C8 C7 C18 119.6(3) . . ?
C9 C8 C7 122.5(3) . . ?
C1 N3 C53 118.6(3) . . ?
C1 N3 Zn1 100.38(19) . . ?
C53 N3 Zn1 140.8(2) . . ?
C10 C9 C8 117.9(3) . . ?
C10 C9 C15 121.9(3) . . ?
C8 C9 C15 120.2(3) . . ?
C21 N1 C41 117.4(3) . . ?
C21 N1 Zn1 101.0(2) . . ?
C41 N1 Zn1 141.0(2) . . ?
C9 C10 C11 122.6(3) . . ?
C10 C11 C6 118.5(3) . . ?
C10 C11 C12 119.5(3) . . ?
C6 C11 C12 121.9(3) . . ?
C13 C12 C14 111.5(3) . . ?
C13 C12 C11 111.2(3) . . ?
C14 C12 C11 111.3(3) . . ?
C17 C15 C16 110.5(4) . . ?
C17 C15 C9 112.0(3) . . ?
C16 C15 C9 110.8(3) . . ?
C7 C18 C19 110.7(3) . . ?
C7 C18 C20 111.4(3) . . ?
C19 C18 C20 111.1(3) . . ?
N1 C21 N2 111.8(3) . . ?
N1 C21 C22 126.8(3) . . ?
N2 C21 C22 121.3(3) . . ?
N1 C21 Zn1 47.45(15) . . ?
N2 C21 Zn1 64.71(17) . . ?
C22 C21 Zn1 171.6(3) . . ?
C23 C22 C21 119.0(3) . . ?
C77 N7 C78 118.7(3) . . ?
C77 N7 Zn2 98.34(19) . . ?
C78 N7 Zn2 141.9(2) . . ?
C22 C23 C24 119.5(3) . . ?
C25 C24 C23 119.2(3) . . ?
N2 C25 C24 122.1(3) . . ?
N2 C25 C26 117.5(3) . . ?
C24 C25 C26 120.3(3) . . ?
C27 C26 C31 120.7(3) . . ?
C27 C26 C25 119.5(3) . . ?
C31 C26 C25 119.7(3) . . ?
C28 C27 C26 118.8(3) . . ?
C28 C27 C38 120.2(3) . . ?
C26 C27 C38 121.0(3) . . ?
C29 C28 C27 121.7(3) . . ?
C30 C29 C28 118.0(3) . . ?
C30 C29 C35 119.7(3) . . ?
C28 C29 C35 122.3(3) . . ?
C29 C30 C31 123.0(3) . . ?
C30 C31 C26 117.8(3) . . ?
C30 C31 C32 121.3(3) . . ?
C26 C31 C32 120.9(3) . . ?
C31 C32 C34 112.1(3) . . ?
C31 C32 C33 111.4(3) . . ?
C34 C32 C33 110.5(3) . . ?
C29 C35 C36 114.1(3) . . ?
C29 C35 C37 108.7(3) . . ?
C36 C35 C37 110.6(3) . . ?
C40 C38 C39 110.3(4) . . ?
C40 C38 C27 110.1(3) . . ?
C39 C38 C27 114.2(3) . . ?
C42 C41 C46 121.8(3) . . ?
C42 C41 N1 119.6(3) . . ?
C46 C41 N1 118.7(3) . . ?
C41 C42 C43 117.8(3) . . ?
C41 C42 C50 120.2(3) . . ?
C43 C42 C50 121.9(3) . . ?
C44 C43 C42 121.1(3) . . ?
C43 C44 C45 120.4(3) . . ?
C44 C45 C46 120.9(3) . . ?
C45 C46 C41 117.9(3) . . ?
C45 C46 C47 120.3(3) . . ?
C41 C46 C47 121.7(3) . . ?
C46 C47 C49 112.2(3) . . ?
C46 C47 C48 112.3(3) . . ?
C49 C47 C48 110.3(3) . . ?
C42 C50 C51 110.4(3) . . ?
C42 C50 C52 114.4(3) . . ?
C51 C50 C52 110.9(4) . . ?
C54 C53 C58 121.2(3) . . ?
C54 C53 N3 119.3(3) . . ?
C58 C53 N3 119.5(3) . . ?
C55 C54 C53 118.1(3) . . ?
C55 C54 C62 120.6(3) . . ?
C53 C54 C62 121.3(3) . . ?
C56 C55 C54 121.5(4) . . ?
C55 C56 C57 120.3(3) . . ?
C56 C57 C58 120.7(4) . . ?
C57 C58 C53 118.1(3) . . ?
C57 C58 C59 120.7(3) . . ?
C53 C58 C59 121.2(3) . . ?
C61 C59 C58 110.0(3) . . ?
C61 C59 C60 110.8(4) . . ?
C58 C59 C60 113.7(3) . . ?
C64 C62 C63 109.7(4) . . ?
C64 C62 C54 114.0(3) . . ?
C63 C62 C54 112.1(4) . . ?
C67 C66 C65 111.1(3) . . ?
C67 C66 C90 114.1(4) . . ?
C65 C66 C90 108.9(4) . . ?
C68 C67 C72 117.6(4) . . ?
C68 C67 C66 121.0(4) . . ?
C72 C67 C66 121.3(3) . . ?
C69 C68 C67 123.1(4) . . ?
C70 C69 C68 117.6(4) . . ?
C70 C69 C106 121.2(5) . . ?
C68 C69 C106 121.2(5) . . ?
C69 C70 C71 123.4(4) . . ?
C70 C71 C72 118.1(4) . . ?
C70 C71 C107 119.7(4) . . ?
C72 C71 C107 122.2(3) . . ?
C71 C72 C67 120.2(3) . . ?
C71 C72 C73 121.5(3) . . ?
C67 C72 C73 118.3(3) . . ?
N8 C73 C74 121.0(3) . . ?
N8 C73 C72 118.0(3) . . ?
C74 C73 C72 120.9(3) . . ?
C73 C74 C75 119.1(3) . . ?
C76 C75 C74 120.7(3) . . ?
C75 C76 C77 118.2(3) . . ?
N7 C77 N8 111.2(3) . . ?
N7 C77 C76 127.5(3) . . ?
N8 C77 C76 121.3(3) . . ?
N7 C77 Zn2 49.32(15) . . ?
N8 C77 Zn2 62.33(16) . . ?
C76 C77 Zn2 172.4(2) . . ?
C83 C78 C79 121.2(3) . . ?
C83 C78 N7 119.2(3) . . ?
C79 C78 N7 119.6(3) . . ?
C80 C79 C78 117.6(3) . . ?
C80 C79 C87 122.0(3) . . ?
C78 C79 C87 120.4(3) . . ?
C81 C80 C79 121.4(3) . . ?
C82 C81 C80 120.2(3) . . ?
C81 C82 C83 121.2(3) . . ?
C82 C83 C78 118.3(3) . . ?
C82 C83 C84 119.9(3) . . ?
C78 C83 C84 121.7(3) . . ?
C85 C84 C86 110.9(5) . . ?
C85 C84 C83 109.7(3) . . ?
C86 C84 C83 115.3(3) . . ?
C79 C87 C89 110.7(3) . . ?
C79 C87 C88 114.0(3) . . ?
C89 C87 C88 109.4(3) . . ?
N5 C91 N6 110.8(3) . . ?
N5 C91 C120 127.9(3) . . ?
N6 C91 C120 121.3(3) . . ?
N5 C91 Zn2 49.26(16) . . ?
N6 C91 Zn2 62.09(16) . . ?
C120 C91 Zn2 171.4(2) . . ?
C105 C106 C102 127.2(5) . . ?
C105 C106 C69 118.1(5) . . ?
C102 C106 C69 111.2(4) . . ?
C104 C107 C71 112.3(4) . . ?
C104 C107 C95 110.7(3) . . ?
C71 C107 C95 110.9(3) . . ?
C109 C108 C99 110.7(3) . . ?
C109 C108 C98 113.2(3) . . ?
C99 C108 C98 110.2(3) . . ?
C114 C109 C110 118.6(3) . . ?
C114 C109 C108 119.8(3) . . ?
C110 C109 C108 121.6(3) . . ?
C111 C110 C109 120.5(3) . . ?
C111 C110 C117 120.9(3) . . ?
C109 C110 C117 118.5(3) . . ?
C112 C111 C110 118.2(3) . . ?
C112 C111 C116 119.7(3) . . ?
C110 C111 C116 122.1(3) . . ?
C113 C112 C111 122.9(3) . . ?
C112 C113 C114 117.5(3) . . ?
C112 C113 C115 121.8(3) . . ?
C114 C113 C115 120.6(3) . . ?
C113 C114 C109 122.3(3) . . ?
C97 C115 C113 112.6(3) . . ?
C97 C115 C96 111.6(3) . . ?
C113 C115 C96 111.0(3) . . ?
C111 C116 C93 110.3(3) . . ?
C111 C116 C94 112.7(3) . . ?
C93 C116 C94 111.2(3) . . ?
N6 C117 C118 121.6(3) . . ?
N6 C117 C110 118.4(3) . . ?
C118 C117 C110 119.8(3) . . ?
C117 C118 C119 119.3(3) . . ?
C120 C119 C118 120.3(3) . . ?
C119 C120 C91 118.4(3) . . ?
C122 C121 C103 112.6(4) . . ?
C122 C121 C101 110.8(3) . . ?
C103 C121 C101 110.3(3) . . ?
C123 C122 C127 118.2(4) . . ?
C123 C122 C121 121.7(3) . . ?
C127 C122 C121 120.0(4) . . ?
C122 C123 C124 121.4(3) . . ?
C122 C123 N5 119.1(3) . . ?
C124 C123 N5 119.4(3) . . ?
C125 C124 C123 117.7(4) . . ?
C125 C124 C128 122.4(4) . . ?
C123 C124 C128 119.9(3) . . ?
C126 C125 C124 121.6(4) . . ?
C127 C126 C125 120.2(4) . . ?
C126 C127 C122 120.9(4) . . ?
C124 C128 C100 113.9(3) . . ?
C124 C128 C92 109.6(3) . . ?
C100 C128 C92 110.1(3) . . ?

loop_
_geom_bond_atom_site_label_1
_geom_bond_atom_site_label_2
_geom_bond_distance
_geom_bond_site_symmetry_2
_geom_bond_publ_flag
Zn1 N1 1.901(3) . ?
Zn1 N3 1.904(3) . ?
Zn1 N4 2.300(3) . ?
Zn1 N2 2.307(3) . ?
Zn1 C1 2.527(3) . ?
Zn1 C21 2.534(3) . ?
Zn2 N5 1.923(3) . ?
Zn2 N7 1.925(3) . ?
Zn2 N6 2.225(3) . ?
Zn2 N8 2.232(3) . ?
Zn2 C91 2.508(3) . ?
Zn2 C77 2.511(3) . ?
N4 C5 1.351(4) . ?
N4 C1 1.358(4) . ?
N6 C117 1.348(4) . ?
N6 C91 1.367(4) . ?
N8 C73 1.350(4) . ?
N8 C77 1.359(4) . ?
N2 C25 1.348(4) . ?
N2 C21 1.357(4) . ?
C1 N3 1.354(4) . ?
C1 C2 1.402(5) . ?
C2 C3 1.356(5) . ?
N5 C91 1.346(4) . ?
N5 C123 1.430(4) . ?
C3 C4 1.394(5) . ?
C4 C5 1.378(5) . ?
C5 C6 1.491(4) . ?
C6 C7 1.400(4) . ?
C6 C11 1.409(5) . ?
C7 C8 1.400(5) . ?
C7 C18 1.507(5) . ?
C8 C9 1.379(5) . ?
N3 C53 1.426(4) . ?
C9 C10 1.378(5) . ?
C9 C15 1.520(5) . ?
N1 C21 1.350(4) . ?
N1 C41 1.427(4) . ?
C10 C11 1.388(5) . ?
C11 C12 1.520(5) . ?
C12 C13 1.516(5) . ?
C12 C14 1.518(5) . ?
C15 C17 1.505(5) . ?
C15 C16 1.508(5) . ?
C18 C19 1.518(5) . ?
C18 C20 1.527(5) . ?
C21 C22 1.406(5) . ?
C22 C23 1.367(5) . ?
N7 C77 1.358(4) . ?
N7 C78 1.422(4) . ?
C23 C24 1.391(5) . ?
C24 C25 1.378(5) . ?
C25 C26 1.494(5) . ?
C26 C27 1.396(5) . ?
C26 C31 1.408(5) . ?
C27 C28 1.395(5) . ?
C27 C38 1.527(5) . ?
C28 C29 1.385(5) . ?
C29 C30 1.381(5) . ?
C29 C35 1.509(5) . ?
C30 C31 1.386(5) . ?
C31 C32 1.521(5) . ?
C32 C34 1.525(5) . ?
C32 C33 1.526(5) . ?
C35 C36 1.528(6) . ?
C35 C37 1.531(5) . ?
C38 C40 1.502(6) . ?
C38 C39 1.513(5) . ?
C41 C42 1.393(5) . ?
C41 C46 1.403(5) . ?
C42 C43 1.395(5) . ?
C42 C50 1.512(5) . ?
C43 C44 1.373(5) . ?
C44 C45 1.374(5) . ?
C45 C46 1.391(5) . ?
C46 C47 1.511(5) . ?
C47 C49 1.522(6) . ?
C47 C48 1.525(6) . ?
C50 C51 1.517(6) . ?
C50 C52 1.518(5) . ?
C53 C54 1.398(5) . ?
C53 C58 1.405(5) . ?
C54 C55 1.389(5) . ?
C54 C62 1.511(5) . ?
C55 C56 1.365(5) . ?
C56 C57 1.381(5) . ?
C57 C58 1.394(5) . ?
C58 C59 1.515(5) . ?
C59 C61 1.513(6) . ?
C59 C60 1.519(6) . ?
C62 C64 1.493(6) . ?
C62 C63 1.502(6) . ?
C65 C66 1.525(6) . ?
C66 C67 1.509(6) . ?
C66 C90 1.533(6) . ?
C67 C68 1.388(5) . ?
C67 C72 1.415(5) . ?
C68 C69 1.379(7) . ?
C69 C70 1.359(7) . ?
C69 C106 1.520(6) . ?
C70 C71 1.389(5) . ?
C71 C72 1.402(5) . ?
C71 C107 1.518(6) . ?
C72 C73 1.489(5) . ?
C73 C74 1.387(5) . ?
C74 C75 1.390(5) . ?
C75 C76 1.361(5) . ?
C76 C77 1.410(5) . ?
C78 C83 1.404(5) . ?
C78 C79 1.410(5) . ?
C79 C80 1.392(5) . ?
C79 C87 1.509(5) . ?
C80 C81 1.378(5) . ?
C81 C82 1.370(5) . ?
C82 C83 1.386(5) . ?
C83 C84 1.517(5) . ?
C84 C85 1.482(6) . ?
C84 C86 1.490(6) . ?
C87 C89 1.525(5) . ?
C87 C88 1.525(5) . ?
C91 C120 1.409(5) . ?
C92 C128 1.529(5) . ?
C93 C116 1.517(5) . ?
C94 C116 1.521(5) . ?
C95 C107 1.521(5) . ?
C96 C115 1.522(5) . ?
C97 C115 1.512(6) . ?
C98 C108 1.527(5) . ?
C99 C108 1.521(5) . ?
C100 C128 1.515(5) . ?
C101 C121 1.530(6) . ?
C102 C106 1.491(7) . ?
C103 C121 1.526(6) . ?
C104 C107 1.517(6) . ?
C105 C106 1.318(8) . ?
C108 C109 1.519(5) . ?
C109 C114 1.395(5) . ?
C109 C110 1.402(5) . ?
C110 C111 1.400(5) . ?
C110 C117 1.496(5) . ?
C111 C112 1.394(5) . ?
C111 C116 1.515(5) . ?
C112 C113 1.383(5) . ?
C113 C114 1.386(5) . ?
C113 C115 1.513(5) . ?
C117 C118 1.379(5) . ?
C118 C119 1.394(5) . ?
C119 C120 1.362(5) . ?
C121 C122 1.515(6) . ?
C122 C123 1.394(5) . ?
C122 C127 1.399(5) . ?
C123 C124 1.406(5) . ?
C124 C125 1.389(5) . ?
C124 C128 1.508(5) . ?
C125 C126 1.372(6) . ?
C126 C127 1.371(6) . ?
